data_4328493
loop_
_publ_author_name
'Paula L. Diaconescu'
'Christopher C. Cummins'

_publ_section_title
;
 \m-\h6,\h6-Arene-Bridged Diuranium Hexakisketimide Complexes Isolable in
 Two States of Charge
;
_journal_name_full 'Inorganic Chemistry'
_journal_page_first 2902
_journal_page_last 2916
_journal_paper_doi 10.1021/ic202163m
_journal_volume 51
_journal_year 2012
_chemical_formula_moiety 'C102 H135 N6 Na S3 U2'
_chemical_formula_sum 'C102 H135 N6 Na S3 U2'
_chemical_formula_weight 2040.39
_chemical_name_systematic
; 
 ? 
;
_space_group_IT_number 2
_symmetry_cell_setting triclinic
_symmetry_space_group_name_Hall '-P 1'
_symmetry_space_group_name_H-M 'P -1'
_atom_sites_solution_hydrogens geom
_atom_sites_solution_primary direct
_atom_sites_solution_secondary difmap
_audit_creation_method SHELXL-97
_cell_angle_alpha 96.5880(10)
_cell_angle_beta 98.0930(10)
_cell_angle_gamma 114.2130(10)
_cell_formula_units_Z 2
_cell_length_a 14.1784(10)
_cell_length_b 15.5376(10)
_cell_length_c 26.3282(18)
_cell_measurement_temperature 183(2)
_cell_volume 5140.7(6)
_computing_structure_refinement 'SHELXL-97 (Sheldrick, 1997)'
_computing_structure_solution 'SHELXS-97 (Sheldrick, 1990)'
_diffrn_ambient_temperature 183(2)
_diffrn_measured_fraction_theta_full 0.984
_diffrn_measured_fraction_theta_max 0.984
_diffrn_radiation_monochromator graphite
_diffrn_radiation_source 'fine-focus sealed tube'
_diffrn_radiation_type MoK\a
_diffrn_radiation_wavelength 0.71073
_diffrn_reflns_av_R_equivalents 0.0445
_diffrn_reflns_av_sigmaI/netI 0.0987
_diffrn_reflns_limit_h_max 15
_diffrn_reflns_limit_h_min -15
_diffrn_reflns_limit_k_max 17
_diffrn_reflns_limit_k_min -14
_diffrn_reflns_limit_l_max 29
_diffrn_reflns_limit_l_min -27
_diffrn_reflns_number 21075
_diffrn_reflns_theta_full 23.27
_diffrn_reflns_theta_max 23.27
_diffrn_reflns_theta_min 2.02
_exptl_absorpt_coefficient_mu 3.256
_exptl_absorpt_correction_T_max 0.7366
_exptl_absorpt_correction_T_min 0.5767
_exptl_absorpt_correction_type multi-scan
_exptl_absorpt_process_details 'Twinabs (Bruker)'
_exptl_crystal_density_diffrn 1.318
_exptl_crystal_F_000 2064
_exptl_crystal_size_max 0.19
_exptl_crystal_size_mid 0.15
_exptl_crystal_size_min 0.10
_platon_squeeze_details
;
;
_refine_diff_density_max 0.908
_refine_diff_density_min -0.758
_refine_diff_density_rms 0.110
_refine_ls_extinction_method none
_refine_ls_goodness_of_fit_ref 0.900
_refine_ls_hydrogen_treatment constr
_refine_ls_matrix_type full
_refine_ls_number_parameters 1022
_refine_ls_number_reflns 14557
_refine_ls_number_restraints 0
_refine_ls_restrained_S_all 0.900
_refine_ls_R_factor_all 0.0798
_refine_ls_R_factor_gt 0.0428
_refine_ls_shift/su_max 0.020
_refine_ls_shift/su_mean 0.001
_refine_ls_structure_factor_coef Fsqd
_refine_ls_weighting_details 'calc w=1/[\s^2^(Fo^2^)+(0.0401P)^2^+0.0000P] where P=(Fo^2^+2Fc^2^)/3'
_refine_ls_weighting_scheme calc
_refine_ls_wR_factor_gt 0.0876
_refine_ls_wR_factor_ref 0.0945
_reflns_number_gt 9353
_reflns_number_total 14557
_reflns_threshold_expression >2sigma(I)
_cod_data_source_file ic202163m_si_004_4.cif
_cod_data_source_block Na[3]
_cod_database_code 4328493

loop_
_symmetry_equiv_pos_as_xyz
'x, y, z'
'-x, -y, -z'

loop_
_atom_site_label
_atom_site_type_symbol
_atom_site_fract_x
_atom_site_fract_y
_atom_site_fract_z
_atom_site_U_iso_or_equiv
_atom_site_adp_type
_atom_site_occupancy
_atom_site_symmetry_multiplicity
_atom_site_calc_flag
_atom_site_refinement_flags
U1 U 0.25895(2) 0.34431(2) 0.670712(11) 0.03096(10) Uani 1 1 d .
U2 U 0.54320(2) 0.60336(2) 0.740922(11) 0.03222(10) Uani 1 1 d .
Na Na 0.3208(3) 0.4820(2) 0.81105(13) 0.0525(9) Uani 1 1 d .
S1 S 0.31240(16) 0.54761(15) 0.71821(8) 0.0401(5) Uani 1 1 d .
S2 S 0.44847(15) 0.40540(14) 0.75147(7) 0.0344(5) Uani 1 1 d .
S3 S 0.43696(16) 0.48472(15) 0.63755(8) 0.0377(5) Uani 1 1 d .
N1 N 0.1537(5) 0.3204(4) 0.5959(2) 0.0394(17) Uani 1 1 d .
N2 N 0.1636(5) 0.3304(4) 0.7327(2) 0.0388(17) Uani 1 1 d .
N3 N 0.2592(5) 0.2028(5) 0.6638(3) 0.0418(17) Uani 1 1 d .
N4 N 0.5233(5) 0.6261(5) 0.8246(2) 0.0430(18) Uani 1 1 d .
N5 N 0.5830(5) 0.7459(5) 0.7228(3) 0.0439(18) Uani 1 1 d .
N6 N 0.6982(5) 0.6016(4) 0.7439(2) 0.0381(17) Uani 1 1 d .
C11 C 0.0909(6) 0.3008(5) 0.5534(3) 0.038(2) Uani 1 1 d .
C12 C -0.0285(6) 0.2505(6) 0.5491(3) 0.038(2) Uani 1 1 d .
C13 C -0.0768(7) 0.1514(6) 0.5452(3) 0.045(2) Uani 1 1 d .
C14 C -0.1865(7) 0.1048(7) 0.5413(3) 0.059(3) Uani 1 1 d .
H14A H -0.2197 0.0371 0.5389 0.070 Uiso 1 1 calc R
C15 C -0.2464(7) 0.1541(7) 0.5408(3) 0.054(3) Uani 1 1 d .
C16 C -0.1956(7) 0.2542(7) 0.5468(3) 0.055(3) Uani 1 1 d .
H16A H -0.2363 0.2897 0.5487 0.066 Uiso 1 1 calc R
C17 C -0.0876(7) 0.3031(6) 0.5500(3) 0.047(2) Uani 1 1 d .
C18 C 0.1317(7) 0.3233(7) 0.5015(3) 0.051(2) Uani 1 1 d .
C19 C 0.2028(8) 0.4319(8) 0.5093(4) 0.089(4) Uani 1 1 d .
H19A H 0.2530 0.4532 0.5429 0.134 Uiso 1 1 calc R
H19B H 0.1590 0.4669 0.5090 0.134 Uiso 1 1 calc R
H19C H 0.2417 0.4447 0.4809 0.134 Uiso 1 1 calc R
C21 C 0.0813(6) 0.3071(5) 0.7525(3) 0.036(2) Uani 1 1 d .
C22 C 0.0926(6) 0.3189(6) 0.8111(3) 0.040(2) Uani 1 1 d .
C23 C 0.1013(6) 0.4037(6) 0.8410(3) 0.042(2) Uani 1 1 d .
C24 C 0.1091(6) 0.4117(7) 0.8950(3) 0.052(2) Uani 1 1 d .
H24A H 0.1135 0.4685 0.9152 0.062 Uiso 1 1 calc R
C25 C 0.1107(8) 0.3376(8) 0.9198(3) 0.060(3) Uani 1 1 d .
C26 C 0.1023(7) 0.2578(7) 0.8890(4) 0.053(2) Uani 1 1 d .
H26A H 0.1032 0.2071 0.9058 0.064 Uiso 1 1 calc R
C27 C 0.0926(6) 0.2434(6) 0.8351(3) 0.044(2) Uani 1 1 d .
C28 C -0.0292(6) 0.2679(6) 0.7183(3) 0.041(2) Uani 1 1 d .
C29 C -0.1161(6) 0.2431(7) 0.7507(3) 0.070(3) Uani 1 1 d .
H29A H -0.1069 0.3017 0.7733 0.106 Uiso 1 1 calc R
H29B H -0.1108 0.1971 0.7722 0.106 Uiso 1 1 calc R
H29C H -0.1856 0.2145 0.7271 0.106 Uiso 1 1 calc R
C31 C 0.2672(6) 0.1241(6) 0.6624(3) 0.046(2) Uani 1 1 d .
C32 C 0.2532(6) 0.0734(6) 0.7087(3) 0.040(2) Uani 1 1 d .
C33 C 0.1522(7) 0.0086(6) 0.7127(4) 0.047(2) Uani 1 1 d .
C34 C 0.1412(8) -0.0356(6) 0.7559(4) 0.062(3) Uani 1 1 d .
H34A H 0.0731 -0.0819 0.7576 0.074 Uiso 1 1 calc R
C35 C 0.2249(9) -0.0150(7) 0.7964(4) 0.066(3) Uani 1 1 d .
C36 C 0.3248(8) 0.0520(7) 0.7924(4) 0.059(3) Uani 1 1 d .
H36A H 0.3842 0.0662 0.8193 0.071 Uiso 1 1 calc R
C37 C 0.3393(7) 0.0981(6) 0.7500(4) 0.046(2) Uani 1 1 d .
C38 C 0.2888(8) 0.0733(6) 0.6135(3) 0.058(3) Uani 1 1 d .
C41 C 0.5366(7) 0.6722(6) 0.8693(3) 0.042(2) Uani 1 1 d .
C42 C 0.4439(6) 0.6746(6) 0.8909(3) 0.039(2) Uani 1 1 d .
C43 C 0.4016(7) 0.7385(6) 0.8769(3) 0.046(2) Uani 1 1 d .
C44 C 0.3231(7) 0.7443(6) 0.8986(3) 0.052(2) Uani 1 1 d .
H44A H 0.2947 0.7869 0.8883 0.063 Uiso 1 1 calc R
C45 C 0.2818(7) 0.6899(6) 0.9357(4) 0.053(2) Uani 1 1 d .
C46 C 0.3211(7) 0.6240(6) 0.9480(3) 0.046(2) Uani 1 1 d .
H46A H 0.2922 0.5839 0.9718 0.055 Uiso 1 1 calc R
C47 C 0.4001(6) 0.6158(6) 0.9265(3) 0.039(2) Uani 1 1 d .
C48 C 0.6477(7) 0.7337(6) 0.9035(3) 0.053(3) Uani 1 1 d .
C49 C 0.7053(8) 0.6682(8) 0.9086(4) 0.090(4) Uani 1 1 d .
H49A H 0.7006 0.6347 0.8738 0.135 Uiso 1 1 calc R
H49B H 0.6720 0.6210 0.9299 0.135 Uiso 1 1 calc R
H49C H 0.7798 0.7076 0.9254 0.135 Uiso 1 1 calc R
C51 C 0.6184(6) 0.8291(6) 0.7116(3) 0.040(2) Uani 1 1 d .
C52 C 0.6601(6) 0.9183(5) 0.7535(3) 0.038(2) Uani 1 1 d .
C53 C 0.5952(7) 0.9618(6) 0.7644(4) 0.048(2) Uani 1 1 d .
C54 C 0.6343(8) 1.0400(7) 0.8060(4) 0.061(3) Uani 1 1 d .
H54A H 0.5896 1.0687 0.8148 0.074 Uiso 1 1 calc R
C55 C 0.7377(9) 1.0770(7) 0.8349(4) 0.062(3) Uani 1 1 d .
C56 C 0.8005(8) 1.0308(7) 0.8235(4) 0.059(3) Uani 1 1 d .
H56A H 0.8697 1.0530 0.8440 0.071 Uiso 1 1 calc R
C57 C 0.7625(7) 0.9523(6) 0.7824(4) 0.048(2) Uani 1 1 d .
C58 C 0.6228(8) 0.8394(6) 0.6534(4) 0.058(3) Uani 1 1 d .
C59 C 0.6793(11) 0.7892(10) 0.6318(4) 0.114(5) Uani 1 1 d .
H59A H 0.6768 0.7928 0.5947 0.170 Uiso 1 1 calc R
H59B H 0.6461 0.7217 0.6353 0.170 Uiso 1 1 calc R
H59C H 0.7531 0.8192 0.6507 0.170 Uiso 1 1 calc R
C61 C 0.7818(6) 0.5895(5) 0.7468(3) 0.039(2) Uani 1 1 d .
C62 C 0.8149(6) 0.5503(6) 0.7930(3) 0.040(2) Uani 1 1 d .
C63 C 0.8801(7) 0.6134(7) 0.8390(3) 0.051(3) Uani 1 1 d .
C64 C 0.9010(7) 0.5760(8) 0.8818(4) 0.060(3) Uani 1 1 d .
H64A H 0.9440 0.6195 0.9132 0.073 Uiso 1 1 calc R
C65 C 0.8625(8) 0.4780(9) 0.8815(4) 0.059(3) Uani 1 1 d .
C66 C 0.8011(7) 0.4164(7) 0.8347(4) 0.059(3) Uani 1 1 d .
H66A H 0.7755 0.3489 0.8328 0.071 Uiso 1 1 calc R
C67 C 0.7761(6) 0.4508(6) 0.7904(3) 0.041(2) Uani 1 1 d .
C68 C 0.8497(6) 0.6111(6) 0.7048(3) 0.040(2) Uani 1 1 d .
C69 C 0.7800(8) 0.5586(8) 0.6514(4) 0.084(4) Uani 1 1 d .
H69A H 0.8224 0.5744 0.6245 0.126 Uiso 1 1 calc R
H69B H 0.7228 0.5783 0.6448 0.126 Uiso 1 1 calc R
H69C H 0.7500 0.4891 0.6503 0.126 Uiso 1 1 calc R
C71 C 0.2660(9) 0.6184(8) 0.6847(6) 0.116(2) Uani 1 1 d .
C72 C 0.2534(9) 0.6074(8) 0.6323(6) 0.116(2) Uani 1 1 d .
H72A H 0.2669 0.5586 0.6140 0.139 Uiso 1 1 calc R
C73 C 0.2209(9) 0.6655(8) 0.6031(6) 0.116(2) Uani 1 1 d .
H73A H 0.2168 0.6597 0.5665 0.139 Uiso 1 1 calc R
C74 C 0.1959(9) 0.7299(8) 0.6308(6) 0.116(2) Uani 1 1 d .
H74A H 0.1709 0.7679 0.6122 0.139 Uiso 1 1 calc R
C75 C 0.2046(9) 0.7424(8) 0.6824(6) 0.116(2) Uani 1 1 d .
H75A H 0.1889 0.7900 0.7003 0.139 Uiso 1 1 calc R
C76 C 0.2384(9) 0.6826(8) 0.7107(6) 0.116(2) Uani 1 1 d .
H76A H 0.2414 0.6878 0.7473 0.139 Uiso 1 1 calc R
C81 C 0.4554(6) 0.3763(5) 0.8148(3) 0.0329(19) Uani 1 1 d .
C82 C 0.5536(6) 0.4157(6) 0.8492(3) 0.039(2) Uani 1 1 d .
H82A H 0.6135 0.4624 0.8398 0.047 Uiso 1 1 calc R
C83 C 0.5642(8) 0.3872(7) 0.8968(3) 0.054(3) Uani 1 1 d .
H83A H 0.6316 0.4113 0.9194 0.065 Uiso 1 1 calc R
C84 C 0.4740(8) 0.3223(7) 0.9112(3) 0.056(3) Uani 1 1 d .
H84A H 0.4800 0.3040 0.9443 0.067 Uiso 1 1 calc R
C85 C 0.3785(7) 0.2853(6) 0.8784(3) 0.054(3) Uani 1 1 d .
H85A H 0.3180 0.2412 0.8887 0.064 Uiso 1 1 calc R
C86 C 0.3678(7) 0.3113(6) 0.8295(3) 0.047(2) Uani 1 1 d .
H86A H 0.3006 0.2843 0.8065 0.056 Uiso 1 1 calc R
C91 C 0.4941(6) 0.4214(7) 0.5998(3) 0.047(2) Uani 1 1 d .
C92 C 0.4950(9) 0.4344(9) 0.5501(4) 0.098(2) Uani 1 1 d .
H92A H 0.4696 0.4765 0.5362 0.118 Uiso 1 1 calc R
C93 C 0.5360(9) 0.3816(9) 0.5194(4) 0.098(2) Uani 1 1 d .
H93A H 0.5347 0.3872 0.4838 0.118 Uiso 1 1 calc R
C94 C 0.5757(10) 0.3252(9) 0.5382(4) 0.098(2) Uani 1 1 d .
H94A H 0.6068 0.2942 0.5175 0.118 Uiso 1 1 calc R
C95 C 0.5703(8) 0.3136(7) 0.5871(4) 0.072(3) Uani 1 1 d .
H95A H 0.5954 0.2710 0.6007 0.086 Uiso 1 1 calc R
C96 C 0.5295(7) 0.3611(7) 0.6195(4) 0.062(3) Uani 1 1 d .
H96A H 0.5268 0.3514 0.6543 0.074 Uiso 1 1 calc R
C110 C 0.0421(8) 0.2922(10) 0.4547(4) 0.118(5) Uani 1 1 d .
H11D H 0.0702 0.2966 0.4227 0.177 Uiso 1 1 calc R
H11E H 0.0063 0.3342 0.4578 0.177 Uiso 1 1 calc R
H11F H -0.0084 0.2257 0.4534 0.177 Uiso 1 1 calc R
C111 C 0.1994(10) 0.2723(9) 0.4929(4) 0.106(4) Uani 1 1 d .
H11A H 0.2504 0.2851 0.5253 0.158 Uiso 1 1 calc R
H11B H 0.2375 0.2955 0.4653 0.158 Uiso 1 1 calc R
H11C H 0.1548 0.2030 0.4824 0.158 Uiso 1 1 calc R
C131 C -0.0152(7) 0.0923(6) 0.5459(4) 0.057(3) Uani 1 1 d .
H13A H 0.0427 0.1192 0.5768 0.085 Uiso 1 1 calc R
H13B H 0.0139 0.0934 0.5143 0.085 Uiso 1 1 calc R
H13C H -0.0620 0.0259 0.5473 0.085 Uiso 1 1 calc R
C151 C -0.3654(7) 0.1030(7) 0.5358(4) 0.079(3) Uani 1 1 d .
H15A H -0.4006 0.1191 0.5061 0.118 Uiso 1 1 calc R
H15B H -0.3842 0.1237 0.5680 0.118 Uiso 1 1 calc R
H15C H -0.3881 0.0334 0.5301 0.118 Uiso 1 1 calc R
C171 C -0.0365(7) 0.4125(6) 0.5582(3) 0.057(3) Uani 1 1 d .
H17A H 0.0235 0.4389 0.5880 0.086 Uiso 1 1 calc R
H17B H -0.0886 0.4363 0.5652 0.086 Uiso 1 1 calc R
H17C H -0.0118 0.4327 0.5267 0.086 Uiso 1 1 calc R
C210 C -0.0333(7) 0.3436(7) 0.6863(3) 0.067(3) Uani 1 1 d .
H21A H -0.0292 0.3994 0.7097 0.100 Uiso 1 1 calc R
H21B H -0.0998 0.3158 0.6602 0.100 Uiso 1 1 calc R
H21C H 0.0264 0.3638 0.6685 0.100 Uiso 1 1 calc R
C211 C -0.0484(7) 0.1767(6) 0.6812(3) 0.059(3) Uani 1 1 d .
H21D H 0.0058 0.1917 0.6600 0.088 Uiso 1 1 calc R
H21E H -0.1184 0.1513 0.6582 0.088 Uiso 1 1 calc R
H21F H -0.0450 0.1286 0.7015 0.088 Uiso 1 1 calc R
C231 C 0.0981(7) 0.4869(6) 0.8162(3) 0.054(3) Uani 1 1 d .
H23A H 0.0275 0.4848 0.8133 0.082 Uiso 1 1 calc R
H23B H 0.1142 0.4812 0.7813 0.082 Uiso 1 1 calc R
H23C H 0.1506 0.5481 0.8380 0.082 Uiso 1 1 calc R
C251 C 0.1155(9) 0.3455(8) 0.9780(3) 0.093(4) Uani 1 1 d .
H25A H 0.0967 0.2820 0.9871 0.139 Uiso 1 1 calc R
H25B H 0.0656 0.3701 0.9877 0.139 Uiso 1 1 calc R
H25C H 0.1873 0.3897 0.9969 0.139 Uiso 1 1 calc R
C271 C 0.0858(7) 0.1519(6) 0.8047(3) 0.058(3) Uani 1 1 d .
H27A H 0.1210 0.1664 0.7752 0.087 Uiso 1 1 calc R
H27B H 0.0114 0.1065 0.7916 0.087 Uiso 1 1 calc R
H27C H 0.1206 0.1233 0.8276 0.087 Uiso 1 1 calc R
C310 C 0.2867(7) 0.1265(6) 0.5688(3) 0.061(3) Uani 1 1 d .
H31A H 0.3422 0.1926 0.5791 0.092 Uiso 1 1 calc R
H31B H 0.2176 0.1275 0.5604 0.092 Uiso 1 1 calc R
H31C H 0.2989 0.0939 0.5381 0.092 Uiso 1 1 calc R
C311 C 0.3982(11) 0.0744(10) 0.6282(4) 0.125(6) Uani 1 1 d .
H31D H 0.4503 0.1396 0.6450 0.188 Uiso 1 1 calc R
H31E H 0.4185 0.0540 0.5965 0.188 Uiso 1 1 calc R
H31F H 0.3954 0.0303 0.6523 0.188 Uiso 1 1 calc R
C331 C 0.0549(7) -0.0137(6) 0.6726(4) 0.073(3) Uani 1 1 d .
H33A H 0.0701 0.0362 0.6513 0.109 Uiso 1 1 calc R
H33B H -0.0022 -0.0156 0.6902 0.109 Uiso 1 1 calc R
H33C H 0.0331 -0.0763 0.6501 0.109 Uiso 1 1 calc R
C351 C 0.2090(10) -0.0658(9) 0.8422(4) 0.109(4) Uani 1 1 d .
H35A H 0.1422 -0.0727 0.8518 0.164 Uiso 1 1 calc R
H35B H 0.2676 -0.0280 0.8720 0.164 Uiso 1 1 calc R
H35C H 0.2068 -0.1295 0.8327 0.164 Uiso 1 1 calc R
C371 C 0.4507(6) 0.1713(6) 0.7505(4) 0.059(3) Uani 1 1 d .
H37A H 0.4808 0.2144 0.7847 0.088 Uiso 1 1 calc R
H37B H 0.4486 0.2089 0.7233 0.088 Uiso 1 1 calc R
H37C H 0.4945 0.1379 0.7439 0.088 Uiso 1 1 calc R
C410 C 0.7094(8) 0.8121(7) 0.8761(4) 0.093(4) Uani 1 1 d .
H41D H 0.6986 0.7852 0.8391 0.139 Uiso 1 1 calc R
H41E H 0.7848 0.8394 0.8921 0.139 Uiso 1 1 calc R
H41F H 0.6850 0.8627 0.8793 0.139 Uiso 1 1 calc R
C411 C 0.6481(8) 0.7779(9) 0.9584(4) 0.111(5) Uani 1 1 d .
H41A H 0.6082 0.8165 0.9561 0.166 Uiso 1 1 calc R
H41B H 0.7212 0.8191 0.9768 0.166 Uiso 1 1 calc R
H41C H 0.6154 0.7267 0.9776 0.166 Uiso 1 1 calc R
C431 C 0.4472(8) 0.8030(6) 0.8393(4) 0.066(3) Uani 1 1 d .
H43A H 0.4027 0.8354 0.8297 0.099 Uiso 1 1 calc R
H43B H 0.4498 0.7643 0.8079 0.099 Uiso 1 1 calc R
H43C H 0.5189 0.8512 0.8560 0.099 Uiso 1 1 calc R
C451 C 0.1941(8) 0.6994(7) 0.9593(4) 0.076(3) Uani 1 1 d .
H45A H 0.1529 0.6395 0.9705 0.114 Uiso 1 1 calc R
H45B H 0.1478 0.7124 0.9331 0.114 Uiso 1 1 calc R
H45C H 0.2249 0.7525 0.9895 0.114 Uiso 1 1 calc R
C471 C 0.4343(7) 0.5400(6) 0.9405(3) 0.054(3) Uani 1 1 d .
H47A H 0.3727 0.4832 0.9441 0.081 Uiso 1 1 calc R
H47B H 0.4862 0.5655 0.9736 0.081 Uiso 1 1 calc R
H47C H 0.4662 0.5221 0.9129 0.081 Uiso 1 1 calc R
C510 C 0.6650(11) 0.9454(8) 0.6480(4) 0.120(5) Uani 1 1 d .
H51A H 0.6623 0.9497 0.6110 0.180 Uiso 1 1 calc R
H51B H 0.7382 0.9805 0.6675 0.180 Uiso 1 1 calc R
H51C H 0.6213 0.9735 0.6620 0.180 Uiso 1 1 calc R
C511 C 0.5101(9) 0.7955(9) 0.6225(4) 0.102(4) Uani 1 1 d .
H51D H 0.5101 0.8059 0.5864 0.153 Uiso 1 1 calc R
H51E H 0.4703 0.8259 0.6385 0.153 Uiso 1 1 calc R
H51F H 0.4769 0.7264 0.6224 0.153 Uiso 1 1 calc R
C531 C 0.4843(7) 0.9253(7) 0.7363(4) 0.064(3) Uani 1 1 d .
H53A H 0.4517 0.8548 0.7288 0.096 Uiso 1 1 calc R
H53B H 0.4825 0.9491 0.7035 0.096 Uiso 1 1 calc R
H53C H 0.4451 0.9476 0.7581 0.096 Uiso 1 1 calc R
C551 C 0.7821(9) 1.1662(7) 0.8795(4) 0.093(4) Uani 1 1 d .
H55A H 0.7292 1.1912 0.8812 0.140 Uiso 1 1 calc R
H55B H 0.8463 1.2160 0.8726 0.140 Uiso 1 1 calc R
H55C H 0.7991 1.1481 0.9128 0.140 Uiso 1 1 calc R
C571 C 0.8355(6) 0.9066(6) 0.7724(3) 0.051(2) Uani 1 1 d .
H57A H 0.7958 0.8364 0.7658 0.076 Uiso 1 1 calc R
H57B H 0.8930 0.9273 0.8031 0.076 Uiso 1 1 calc R
H57C H 0.8650 0.9264 0.7419 0.076 Uiso 1 1 calc R
C610 C 0.9409(8) 0.5831(8) 0.7144(4) 0.091(4) Uani 1 1 d .
H61D H 0.9771 0.5926 0.6850 0.136 Uiso 1 1 calc R
H61E H 0.9135 0.5154 0.7177 0.136 Uiso 1 1 calc R
H61F H 0.9908 0.6233 0.7467 0.136 Uiso 1 1 calc R
C611 C 0.8960(8) 0.7180(6) 0.7037(4) 0.073(3) Uani 1 1 d .
H61A H 0.9461 0.7328 0.6803 0.109 Uiso 1 1 calc R
H61B H 0.9327 0.7548 0.7390 0.109 Uiso 1 1 calc R
H61C H 0.8390 0.7354 0.6911 0.109 Uiso 1 1 calc R
C631 C 0.9294(7) 0.7216(7) 0.8441(4) 0.068(3) Uani 1 1 d .
H63A H 0.9535 0.7521 0.8811 0.102 Uiso 1 1 calc R
H63B H 0.8769 0.7412 0.8276 0.102 Uiso 1 1 calc R
H63C H 0.9898 0.7417 0.8268 0.102 Uiso 1 1 calc R
C651 C 0.8797(9) 0.4359(8) 0.9286(4) 0.086(4) Uani 1 1 d .
H65A H 0.9468 0.4804 0.9520 0.129 Uiso 1 1 calc R
H65B H 0.8819 0.3745 0.9175 0.129 Uiso 1 1 calc R
H65C H 0.8216 0.4253 0.9470 0.129 Uiso 1 1 calc R
C671 C 0.7056(7) 0.3817(6) 0.7430(3) 0.058(3) Uani 1 1 d .
H67A H 0.7406 0.3940 0.7132 0.086 Uiso 1 1 calc R
H67B H 0.6399 0.3891 0.7359 0.086 Uiso 1 1 calc R
H67C H 0.6895 0.3161 0.7482 0.086 Uiso 1 1 calc R
C39A C 0.2031(12) -0.0307(7) 0.5964(5) 0.138(6) Uani 1 1 d .
H39A H 0.1340 -0.0305 0.5860 0.206 Uiso 1 1 calc R
H39B H 0.2020 -0.0649 0.6255 0.206 Uiso 1 1 calc R
H39C H 0.2186 -0.0630 0.5667 0.206 Uiso 1 1 calc R

loop_
_atom_site_aniso_label
_atom_site_aniso_U_11
_atom_site_aniso_U_22
_atom_site_aniso_U_33
_atom_site_aniso_U_23
_atom_site_aniso_U_13
_atom_site_aniso_U_12
U1 0.03274(19) 0.0298(2) 0.02741(19) 0.00289(15) 0.00612(15) 0.01136(16)
U2 0.0341(2) 0.0299(2) 0.02901(19) 0.00389(15) 0.00749(15) 0.01041(16)
Na 0.054(2) 0.058(2) 0.050(2) 0.0111(19) 0.0179(18) 0.0262(19)
S1 0.0385(13) 0.0333(13) 0.0487(14) 0.0046(11) 0.0093(11) 0.0164(11)
S2 0.0383(12) 0.0303(12) 0.0318(12) 0.0058(10) 0.0032(10) 0.0134(10)
S3 0.0370(12) 0.0396(13) 0.0303(12) 0.0074(10) 0.0101(10) 0.0095(10)
N1 0.037(4) 0.038(4) 0.035(4) 0.005(3) 0.007(4) 0.010(3)
N2 0.038(4) 0.039(4) 0.039(4) 0.008(3) 0.005(3) 0.017(3)
N3 0.039(4) 0.037(4) 0.049(4) 0.003(4) 0.005(3) 0.020(4)
N4 0.064(5) 0.039(4) 0.025(4) 0.007(3) 0.009(4) 0.022(4)
N5 0.043(4) 0.039(5) 0.051(5) 0.011(4) 0.009(4) 0.019(4)
N6 0.032(4) 0.040(4) 0.034(4) 0.003(3) 0.004(3) 0.009(3)
C11 0.049(6) 0.025(5) 0.036(5) 0.005(4) 0.005(4) 0.014(4)
C12 0.035(5) 0.045(6) 0.026(5) 0.003(4) 0.003(4) 0.012(5)
C13 0.046(6) 0.045(6) 0.031(5) -0.004(4) 0.009(4) 0.011(5)
C14 0.045(6) 0.067(7) 0.052(6) 0.006(5) 0.009(5) 0.014(6)
C15 0.035(6) 0.066(7) 0.051(6) 0.007(5) 0.002(5) 0.015(5)
C16 0.042(6) 0.066(7) 0.062(7) 0.010(5) 0.006(5) 0.031(5)
C17 0.059(6) 0.045(6) 0.042(6) 0.009(5) 0.012(5) 0.026(5)
C18 0.048(6) 0.056(6) 0.036(5) 0.001(5) 0.009(5) 0.013(5)
C19 0.089(8) 0.105(10) 0.055(7) 0.035(7) 0.020(6) 0.017(7)
C21 0.038(5) 0.029(5) 0.038(5) 0.004(4) 0.005(4) 0.014(4)
C22 0.039(5) 0.038(5) 0.042(5) 0.006(5) 0.012(4) 0.013(4)
C23 0.040(5) 0.046(6) 0.039(5) 0.002(5) 0.007(4) 0.020(4)
C24 0.050(6) 0.058(7) 0.039(6) -0.003(5) 0.002(5) 0.020(5)
C25 0.076(7) 0.070(8) 0.029(5) 0.003(5) 0.006(5) 0.029(6)
C26 0.051(6) 0.051(6) 0.055(7) 0.016(5) 0.010(5) 0.019(5)
C27 0.042(5) 0.046(6) 0.036(5) 0.007(5) 0.011(4) 0.012(5)
C28 0.042(5) 0.039(5) 0.037(5) 0.001(4) 0.012(4) 0.014(4)
C29 0.040(6) 0.104(9) 0.059(6) 0.009(6) 0.019(5) 0.022(6)
C31 0.038(5) 0.042(6) 0.057(6) 0.006(5) 0.005(5) 0.017(5)
C32 0.043(5) 0.037(5) 0.042(5) 0.000(4) 0.011(5) 0.021(4)
C33 0.051(6) 0.033(5) 0.065(6) 0.010(5) 0.025(5) 0.021(5)
C34 0.060(7) 0.032(6) 0.095(9) 0.014(6) 0.038(7) 0.014(5)
C35 0.083(8) 0.060(7) 0.065(7) 0.028(6) 0.022(7) 0.036(7)
C36 0.068(7) 0.050(6) 0.061(7) 0.006(5) 0.002(6) 0.031(6)
C37 0.055(6) 0.030(5) 0.061(6) 0.000(5) 0.006(5) 0.029(5)
C38 0.101(8) 0.042(6) 0.042(6) 0.003(5) 0.022(6) 0.042(6)
C41 0.051(6) 0.039(5) 0.031(5) 0.011(4) 0.009(4) 0.013(5)
C42 0.049(5) 0.038(5) 0.018(4) -0.005(4) 0.004(4) 0.013(4)
C43 0.061(6) 0.038(6) 0.036(5) 0.007(4) 0.008(5) 0.021(5)
C44 0.067(7) 0.047(6) 0.050(6) -0.001(5) 0.011(5) 0.034(5)
C45 0.053(6) 0.046(6) 0.058(6) 0.004(5) 0.016(5) 0.019(5)
C46 0.052(6) 0.043(6) 0.050(6) 0.013(5) 0.019(5) 0.024(5)
C47 0.047(5) 0.034(5) 0.031(5) 0.000(4) 0.005(4) 0.015(4)
C48 0.052(6) 0.046(6) 0.046(6) 0.001(5) 0.011(5) 0.007(5)
C49 0.068(7) 0.079(9) 0.105(10) 0.011(7) -0.015(7) 0.027(7)
C51 0.034(5) 0.044(6) 0.042(5) 0.016(5) 0.018(4) 0.013(4)
C52 0.040(5) 0.020(5) 0.048(5) 0.006(4) 0.017(4) 0.006(4)
C53 0.065(7) 0.035(6) 0.055(6) 0.020(5) 0.022(5) 0.028(5)
C54 0.075(8) 0.045(7) 0.078(8) 0.019(6) 0.037(6) 0.030(6)
C55 0.079(8) 0.045(6) 0.060(7) 0.010(5) 0.029(6) 0.021(6)
C56 0.072(7) 0.050(7) 0.053(6) 0.014(5) 0.022(6) 0.020(6)
C57 0.041(6) 0.043(6) 0.057(6) 0.012(5) 0.022(5) 0.011(5)
C58 0.068(7) 0.042(6) 0.048(6) 0.005(5) 0.006(5) 0.012(5)
C59 0.189(14) 0.164(13) 0.060(8) 0.051(8) 0.074(9) 0.124(12)
C61 0.033(5) 0.026(5) 0.038(5) -0.009(4) -0.001(4) 0.000(4)
C62 0.030(5) 0.051(6) 0.037(5) 0.007(5) 0.009(4) 0.017(4)
C63 0.043(6) 0.086(8) 0.032(5) 0.014(5) 0.001(5) 0.039(6)
C64 0.047(6) 0.088(9) 0.040(6) -0.007(6) 0.005(5) 0.029(6)
C65 0.060(7) 0.094(9) 0.044(6) 0.022(6) 0.017(5) 0.049(7)
C66 0.068(7) 0.070(7) 0.061(7) 0.031(6) 0.025(6) 0.043(6)
C67 0.032(5) 0.045(6) 0.050(6) 0.013(5) 0.018(4) 0.017(4)
C68 0.035(5) 0.044(6) 0.041(5) 0.007(4) 0.011(4) 0.015(4)
C69 0.081(8) 0.093(9) 0.053(7) 0.007(6) 0.030(6) 0.009(7)
C71 0.080(3) 0.052(3) 0.189(7) 0.019(5) -0.036(5) 0.025(3)
C72 0.080(3) 0.052(3) 0.189(7) 0.019(5) -0.036(5) 0.025(3)
C73 0.080(3) 0.052(3) 0.189(7) 0.019(5) -0.036(5) 0.025(3)
C74 0.080(3) 0.052(3) 0.189(7) 0.019(5) -0.036(5) 0.025(3)
C75 0.080(3) 0.052(3) 0.189(7) 0.019(5) -0.036(5) 0.025(3)
C76 0.080(3) 0.052(3) 0.189(7) 0.019(5) -0.036(5) 0.025(3)
C81 0.038(5) 0.035(5) 0.031(5) 0.007(4) 0.007(4) 0.020(4)
C82 0.033(5) 0.045(5) 0.034(5) 0.010(4) 0.008(4) 0.012(4)
C83 0.064(7) 0.069(7) 0.038(6) 0.001(5) 0.003(5) 0.043(6)
C84 0.088(8) 0.064(7) 0.034(5) 0.021(5) 0.024(6) 0.044(6)
C85 0.046(6) 0.061(7) 0.047(6) 0.023(5) 0.011(5) 0.014(5)
C86 0.045(5) 0.048(6) 0.051(6) 0.018(5) 0.016(5) 0.021(5)
C91 0.043(5) 0.073(7) 0.023(5) 0.001(5) 0.010(4) 0.024(5)
C92 0.130(6) 0.157(8) 0.056(4) 0.021(5) 0.037(4) 0.103(5)
C93 0.130(6) 0.157(8) 0.056(4) 0.021(5) 0.037(4) 0.103(5)
C94 0.130(6) 0.157(8) 0.056(4) 0.021(5) 0.037(4) 0.103(5)
C95 0.068(7) 0.078(8) 0.075(8) 0.006(6) 0.014(6) 0.041(6)
C96 0.057(7) 0.068(7) 0.055(7) -0.013(6) 0.006(5) 0.029(6)
C110 0.079(8) 0.188(14) 0.034(6) 0.026(8) -0.006(6) 0.011(9)
C111 0.159(12) 0.136(11) 0.076(8) 0.044(8) 0.079(9) 0.093(10)
C131 0.053(6) 0.041(6) 0.070(7) 0.001(5) 0.006(5) 0.019(5)
C151 0.042(6) 0.077(8) 0.096(8) 0.006(7) 0.018(6) 0.007(6)
C171 0.063(6) 0.063(7) 0.050(6) 0.013(5) 0.005(5) 0.033(6)
C210 0.071(7) 0.085(8) 0.044(6) 0.013(6) 0.000(5) 0.038(6)
C211 0.053(6) 0.055(6) 0.047(6) -0.007(5) 0.008(5) 0.008(5)
C231 0.076(7) 0.053(6) 0.050(6) 0.009(5) 0.024(5) 0.039(5)
C251 0.135(10) 0.116(10) 0.038(6) 0.017(7) 0.018(7) 0.065(9)
C271 0.067(7) 0.058(7) 0.048(6) 0.018(5) 0.014(5) 0.025(5)
C310 0.080(7) 0.051(6) 0.048(6) 0.001(5) 0.013(5) 0.026(6)
C311 0.202(14) 0.243(17) 0.049(7) 0.050(9) 0.053(8) 0.197(14)
C331 0.048(6) 0.041(6) 0.106(9) 0.004(6) -0.007(6) 0.006(5)
C351 0.132(11) 0.126(11) 0.101(10) 0.078(9) 0.046(9) 0.066(9)
C371 0.042(6) 0.036(6) 0.087(8) 0.019(5) 0.008(5) 0.006(5)
C410 0.094(9) 0.065(8) 0.088(9) 0.030(7) 0.017(7) 0.001(7)
C411 0.061(7) 0.153(12) 0.058(7) -0.050(8) -0.004(6) 0.011(7)
C431 0.098(8) 0.065(7) 0.072(7) 0.040(6) 0.046(6) 0.055(6)
C451 0.076(7) 0.079(8) 0.085(8) 0.026(7) 0.032(7) 0.038(6)
C471 0.070(7) 0.043(6) 0.056(6) 0.011(5) 0.028(5) 0.026(5)
C510 0.222(15) 0.078(9) 0.067(8) 0.044(7) 0.062(9) 0.053(10)
C511 0.134(11) 0.125(11) 0.044(7) 0.024(7) 0.009(7) 0.054(9)
C531 0.073(7) 0.070(7) 0.068(7) 0.031(6) 0.025(6) 0.042(6)
C551 0.126(10) 0.072(8) 0.075(8) -0.012(7) 0.027(7) 0.040(8)
C571 0.043(5) 0.044(6) 0.057(6) 0.014(5) 0.012(5) 0.009(5)
C610 0.075(8) 0.119(10) 0.112(9) 0.043(8) 0.056(7) 0.058(8)
C611 0.090(8) 0.052(7) 0.079(8) 0.025(6) 0.049(7) 0.021(6)
C631 0.065(7) 0.063(7) 0.055(6) -0.003(5) 0.001(5) 0.014(6)
C651 0.103(9) 0.126(10) 0.063(7) 0.022(7) 0.016(7) 0.081(8)
C671 0.049(6) 0.048(6) 0.070(7) 0.014(5) 0.012(5) 0.015(5)
C39A 0.249(18) 0.043(8) 0.087(10) -0.004(7) 0.070(11) 0.024(9)

loop_
_atom_type_symbol
_atom_type_description
_atom_type_scat_dispersion_real
_atom_type_scat_dispersion_imag
_atom_type_scat_source
C C 0.0033 0.0016 'International Tables Vol C Tables 4.2.6.8 and 6.1.1.4'
H H 0.0000 0.0000 'International Tables Vol C Tables 4.2.6.8 and 6.1.1.4'
N N 0.0061 0.0033 'International Tables Vol C Tables 4.2.6.8 and 6.1.1.4'
Na Na 0.0362 0.0249 'International Tables Vol C Tables 4.2.6.8 and 6.1.1.4'
S S 0.1246 0.1234 'International Tables Vol C Tables 4.2.6.8 and 6.1.1.4'
U U -9.6767 9.6646 'International Tables Vol C Tables 4.2.6.8 and 6.1.1.4'

loop_
_geom_angle_atom_site_label_1
_geom_angle_atom_site_label_2
_geom_angle_atom_site_label_3
_geom_angle
N3 U1 N1 98.6(2)
N3 U1 N2 97.9(2)
N1 U1 N2 107.4(2)
N3 U1 S3 112.85(17)
N1 U1 S3 91.49(16)
N2 U1 S3 141.06(17)
N3 U1 S2 84.75(17)
N1 U1 S2 161.99(16)
N2 U1 S2 89.47(16)
S3 U1 S2 71.04(6)
N3 U1 S1 158.35(17)
N1 U1 S1 103.04(17)
N2 U1 S1 75.68(16)
S3 U1 S1 66.89(6)
S2 U1 S1 74.64(6)
N3 U1 Na 115.30(18)
N1 U1 Na 138.33(18)
N2 U1 Na 47.12(17)
S3 U1 Na 96.50(6)
S2 U1 Na 51.49(6)
S1 U1 Na 45.60(6)
N5 U2 N6 98.7(2)
N5 U2 N4 101.5(2)
N6 U2 N4 106.9(2)
N5 U2 S2 168.07(17)
N6 U2 S2 91.17(17)
N4 U2 S2 81.75(17)
N5 U2 S3 100.31(18)
N6 U2 S3 98.64(16)
N4 U2 S3 143.12(18)
S2 U2 S3 71.45(6)
N5 U2 S1 93.34(17)
N6 U2 S1 162.89(16)
N4 U2 S1 82.24(18)
S2 U2 S1 75.62(6)
S3 U2 S1 67.11(6)
N5 U2 Na 122.63(18)
N6 U2 Na 131.84(17)
N4 U2 Na 46.06(18)
S2 U2 Na 52.08(6)
S3 U2 Na 97.06(6)
S1 U2 Na 46.08(7)
S1 Na N4 78.21(16)
S1 Na N2 71.39(15)
N4 Na N2 140.1(2)
S1 Na C81 110.13(18)
N4 Na C81 76.5(2)
N2 Na C81 90.2(2)
S1 Na S2 75.99(10)
N4 Na S2 71.27(16)
N2 Na S2 76.71(16)
C81 Na S2 34.24(15)
S1 Na C86 125.8(2)
N4 Na C86 100.8(2)
N2 Na C86 77.9(2)
C81 Na C86 26.38(19)
S2 Na C86 53.81(16)
S1 Na C23 110.90(19)
N4 Na C23 149.8(2)
N2 Na C23 67.8(2)
C81 Na C23 122.9(2)
S2 Na C23 138.2(2)
C86 Na C23 96.5(2)
S1 Na C42 101.06(18)
N4 Na C42 48.1(2)
N2 Na C42 162.4(2)
C81 Na C42 107.4(2)
S2 Na C42 117.62(19)
C86 Na C42 118.3(3)
C23 Na C42 101.8(2)
S1 Na U2 50.81(7)
N4 Na U2 36.19(14)
N2 Na U2 104.00(16)
C81 Na U2 72.19(16)
S2 Na U2 48.03(6)
C86 Na U2 97.84(17)
C23 Na U2 161.48(19)
C42 Na U2 81.50(16)
S1 Na U1 50.87(7)
N4 Na U1 104.90(16)
N2 Na U1 35.30(14)
C81 Na U1 75.38(16)
S2 Na U1 48.37(6)
C86 Na U1 78.57(18)
C23 Na U1 102.64(17)
C42 Na U1 148.19(18)
U2 Na U1 69.02(5)
C71 S1 Na 142.8(6)
C71 S1 U2 118.6(4)
Na S1 U2 83.11(9)
C71 S1 U1 121.6(5)
Na S1 U1 83.52(9)
U2 S1 U1 93.05(6)
C81 S2 U2 119.5(3)
C81 S2 U1 126.9(3)
U2 S2 U1 96.92(6)
C81 S2 Na 70.9(3)
U2 S2 Na 79.89(8)
U1 S2 Na 80.14(8)
C91 S3 U1 108.5(3)
C91 S3 U2 123.2(3)
U1 S3 U2 96.19(6)
C11 N1 U1 176.1(6)
C21 N2 U1 158.0(5)
C21 N2 Na 102.8(5)
U1 N2 Na 97.6(2)
C31 N3 U1 175.0(6)
C41 N4 U2 156.8(6)
C41 N4 Na 102.2(6)
U2 N4 Na 97.8(2)
C51 N5 U2 172.1(6)
C61 N6 U2 172.5(6)
N1 C11 C12 121.3(7)
N1 C11 C18 121.4(7)
C12 C11 C18 117.3(7)
C13 C12 C17 120.6(8)
C13 C12 C11 118.8(8)
C17 C12 C11 120.6(8)
C12 C13 C14 119.1(9)
C12 C13 C131 122.2(8)
C14 C13 C131 118.7(8)
C15 C14 C13 121.6(9)
C15 C14 H14A 119.2
C13 C14 H14A 119.2
C14 C15 C16 118.3(8)
C14 C15 C151 121.4(9)
C16 C15 C151 120.3(9)
C17 C16 C15 122.0(9)
C17 C16 H16A 119.0
C15 C16 H16A 119.0
C16 C17 C12 118.3(8)
C16 C17 C171 119.3(8)
C12 C17 C171 122.2(8)
C111 C18 C110 110.2(9)
C111 C18 C19 107.3(9)
C110 C18 C19 110.4(9)
C111 C18 C11 107.9(8)
C110 C18 C11 112.3(7)
C19 C18 C11 108.7(7)
C18 C19 H19A 109.5
C18 C19 H19B 109.5
H19A C19 H19B 109.5
C18 C19 H19C 109.5
H19A C19 H19C 109.5
H19B C19 H19C 109.5
N2 C21 C22 119.7(7)
N2 C21 C28 121.7(7)
C22 C21 C28 118.7(7)
C27 C22 C23 120.3(8)
C27 C22 C21 118.8(7)
C23 C22 C21 120.9(7)
C24 C23 C22 119.6(8)
C24 C23 C231 118.4(8)
C22 C23 C231 122.0(7)
C24 C23 Na 112.2(5)
C22 C23 Na 80.7(5)
C231 C23 Na 80.1(5)
C25 C24 C23 121.0(9)
C25 C24 H24A 119.5
C23 C24 H24A 119.5
C26 C25 C24 116.9(8)
C26 C25 C251 122.4(10)
C24 C25 C251 120.6(9)
C25 C26 C27 125.9(9)
C25 C26 H26A 117.1
C27 C26 H26A 117.1
C26 C27 C22 116.4(8)
C26 C27 C271 121.4(8)
C22 C27 C271 122.2(8)
C211 C28 C21 108.1(7)
C211 C28 C210 109.3(7)
C21 C28 C210 108.5(7)
C211 C28 C29 108.6(7)
C21 C28 C29 112.3(7)
C210 C28 C29 110.0(7)
C28 C29 H29A 109.5
C28 C29 H29B 109.5
H29A C29 H29B 109.5
C28 C29 H29C 109.5
H29A C29 H29C 109.5
H29B C29 H29C 109.5
N3 C31 C32 120.4(8)
N3 C31 C38 122.8(8)
C32 C31 C38 116.7(7)
C33 C32 C37 119.6(8)
C33 C32 C31 119.9(8)
C37 C32 C31 120.2(7)
C34 C33 C32 118.9(9)
C34 C33 C331 118.6(8)
C32 C33 C331 122.5(8)
C35 C34 C33 122.8(9)
C35 C34 H34A 118.6
C33 C34 H34A 118.6
C34 C35 C36 117.5(9)
C34 C35 C351 120.8(10)
C36 C35 C351 121.7(10)
C37 C36 C35 121.6(9)
C37 C36 H36A 119.2
C35 C36 H36A 119.2
C36 C37 C32 119.5(8)
C36 C37 C371 117.0(8)
C32 C37 C371 123.5(8)
C310 C38 C39A 108.9(8)
C310 C38 C311 109.8(8)
C39A C38 C311 110.1(10)
C310 C38 C31 109.7(7)
C39A C38 C31 109.8(8)
C311 C38 C31 108.5(8)
N4 C41 C42 121.1(8)
N4 C41 C48 121.9(8)
C42 C41 C48 117.0(7)
C43 C42 C47 118.5(8)
C43 C42 C41 120.2(7)
C47 C42 C41 121.3(8)
C43 C42 Na 107.7(5)
C47 C42 Na 82.4(5)
C41 C42 Na 82.2(4)
C44 C43 C42 119.9(8)
C44 C43 C431 120.2(8)
C42 C43 C431 119.9(8)
C43 C44 C45 122.6(9)
C43 C44 H44A 118.7
C45 C44 H44A 118.7
C44 C45 C46 117.3(8)
C44 C45 C451 120.6(9)
C46 C45 C451 122.0(8)
C47 C46 C45 121.7(8)
C47 C46 H46A 119.2
C45 C46 H46A 119.2
C46 C47 C42 120.0(8)
C46 C47 C471 117.8(7)
C42 C47 C471 122.2(8)
C410 C48 C411 109.6(9)
C410 C48 C41 109.2(8)
C411 C48 C41 114.4(8)
C410 C48 C49 107.4(9)
C411 C48 C49 108.1(9)
C41 C48 C49 107.8(7)
C48 C49 H49A 109.5
C48 C49 H49B 109.5
H49A C49 H49B 109.5
C48 C49 H49C 109.5
H49A C49 H49C 109.5
H49B C49 H49C 109.5
N5 C51 C52 121.2(7)
N5 C51 C58 119.2(8)
C52 C51 C58 119.5(7)
C53 C52 C57 121.3(8)
C53 C52 C51 120.2(8)
C57 C52 C51 118.4(8)
C52 C53 C54 118.4(9)
C52 C53 C531 123.0(9)
C54 C53 C531 118.4(9)
C55 C54 C53 121.4(9)
C55 C54 H54A 119.3
C53 C54 H54A 119.3
C56 C55 C54 118.6(10)
C56 C55 C551 120.1(10)
C54 C55 C551 121.2(10)
C55 C56 C57 120.6(10)
C55 C56 H56A 119.7
C57 C56 H56A 119.7
C52 C57 C56 119.5(9)
C52 C57 C571 123.1(8)
C56 C57 C571 117.3(8)
C59 C58 C511 109.3(10)
C59 C58 C510 114.2(10)
C511 C58 C510 103.3(9)
C59 C58 C51 111.0(8)
C511 C58 C51 107.6(8)
C510 C58 C51 110.9(8)
C58 C59 H59A 109.5
C58 C59 H59B 109.5
H59A C59 H59B 109.5
C58 C59 H59C 109.5
H59A C59 H59C 109.5
H59B C59 H59C 109.5
N6 C61 C62 118.5(7)
N6 C61 C68 122.5(8)
C62 C61 C68 119.0(7)
C63 C62 C67 119.8(8)
C63 C62 C61 120.0(8)
C67 C62 C61 120.2(7)
C64 C63 C62 118.9(9)
C64 C63 C631 118.1(9)
C62 C63 C631 123.0(8)
C63 C64 C65 123.4(9)
C63 C64 H64A 118.3
C65 C64 H64A 118.3
C64 C65 C66 116.9(9)
C64 C65 C651 124.1(10)
C66 C65 C651 119.0(10)
C65 C66 C67 121.9(9)
C65 C66 H66A 119.0
C67 C66 H66A 119.0
C66 C67 C62 119.1(8)
C66 C67 C671 119.3(8)
C62 C67 C671 121.5(8)
C69 C68 C611 107.1(8)
C69 C68 C610 109.6(8)
C611 C68 C610 107.9(8)
C69 C68 C61 109.4(7)
C611 C68 C61 109.7(7)
C610 C68 C61 112.9(7)
C68 C69 H69A 109.5
C68 C69 H69B 109.5
H69A C69 H69B 109.5
C68 C69 H69C 109.5
H69A C69 H69C 109.5
H69B C69 H69C 109.5
C72 C71 C76 118.9(13)
C72 C71 S1 120.2(12)
C76 C71 S1 120.9(13)
C71 C72 C73 122.9(14)
C71 C72 H72A 118.5
C73 C72 H72A 118.5
C74 C73 C72 116.1(15)
C74 C73 H73A 121.9
C72 C73 H73A 121.9
C75 C74 C73 123.5(14)
C75 C74 H74A 118.3
C73 C74 H74A 118.3
C74 C75 C76 118.8(14)
C74 C75 H75A 120.6
C76 C75 H75A 120.6
C71 C76 C75 119.6(15)
C71 C76 H76A 120.2
C75 C76 H76A 120.2
C86 C81 C82 119.4(7)
C86 C81 S2 121.7(6)
C82 C81 S2 118.7(6)
C86 C81 Na 79.9(5)
C82 C81 Na 120.3(5)
S2 C81 Na 74.9(3)
C83 C82 C81 120.4(8)
C83 C82 H82A 119.8
C81 C82 H82A 119.8
C82 C83 C84 119.0(8)
C82 C83 H83A 120.5
C84 C83 H83A 120.5
C85 C84 C83 120.7(8)
C85 C84 H84A 119.7
C83 C84 H84A 119.7
C84 C85 C86 120.6(8)
C84 C85 H85A 119.7
C86 C85 H85A 119.7
C81 C86 C85 119.8(8)
C81 C86 Na 73.7(5)
C85 C86 Na 123.4(6)
C81 C86 H86A 120.1
C85 C86 H86A 120.1
Na C86 H86A 74.5
C92 C91 C96 121.9(9)
C92 C91 S3 116.2(8)
C96 C91 S3 121.9(7)
C91 C92 C93 116.5(11)
C91 C92 H92A 121.7
C93 C92 H92A 121.7
C94 C93 C92 123.2(11)
C94 C93 H93A 118.4
C92 C93 H93A 118.4
C93 C94 C95 117.3(11)
C93 C94 H94A 121.4
C95 C94 H94A 121.4
C94 C95 C96 123.1(11)
C94 C95 H95A 118.5
C96 C95 H95A 118.5
C91 C96 C95 117.9(10)
C91 C96 H96A 121.0
C95 C96 H96A 121.0
C18 C110 H11D 109.5
C18 C110 H11E 109.5
H11D C110 H11E 109.5
C18 C110 H11F 109.5
H11D C110 H11F 109.5
H11E C110 H11F 109.5
C18 C111 H11A 109.5
C18 C111 H11B 109.5
H11A C111 H11B 109.5
C18 C111 H11C 109.5
H11A C111 H11C 109.5
H11B C111 H11C 109.5
C13 C131 H13A 109.5
C13 C131 H13B 109.5
H13A C131 H13B 109.5
C13 C131 H13C 109.5
H13A C131 H13C 109.5
H13B C131 H13C 109.5
C15 C151 H15A 109.5
C15 C151 H15B 109.5
H15A C151 H15B 109.5
C15 C151 H15C 109.5
H15A C151 H15C 109.5
H15B C151 H15C 109.5
C17 C171 H17A 109.5
C17 C171 H17B 109.5
H17A C171 H17B 109.5
C17 C171 H17C 109.5
H17A C171 H17C 109.5
H17B C171 H17C 109.5
C28 C210 H21A 109.5
C28 C210 H21B 109.5
H21A C210 H21B 109.5
C28 C210 H21C 109.5
H21A C210 H21C 109.5
H21B C210 H21C 109.5
C28 C211 H21D 109.5
C28 C211 H21E 109.5
H21D C211 H21E 109.5
C28 C211 H21F 109.5
H21D C211 H21F 109.5
H21E C211 H21F 109.5
C23 C231 H23A 109.5
C23 C231 H23B 109.5
H23A C231 H23B 109.5
C23 C231 H23C 109.5
H23A C231 H23C 109.5
H23B C231 H23C 109.5
C25 C251 H25A 109.5
C25 C251 H25B 109.5
H25A C251 H25B 109.5
C25 C251 H25C 109.5
H25A C251 H25C 109.5
H25B C251 H25C 109.5
C27 C271 H27A 109.5
C27 C271 H27B 109.5
H27A C271 H27B 109.5
C27 C271 H27C 109.5
H27A C271 H27C 109.5
H27B C271 H27C 109.5
C38 C310 H31A 109.5
C38 C310 H31B 109.5
H31A C310 H31B 109.5
C38 C310 H31C 109.5
H31A C310 H31C 109.5
H31B C310 H31C 109.5
C38 C311 H31D 109.5
C38 C311 H31E 109.5
H31D C311 H31E 109.5
C38 C311 H31F 109.5
H31D C311 H31F 109.5
H31E C311 H31F 109.5
C33 C331 H33A 109.5
C33 C331 H33B 109.5
H33A C331 H33B 109.5
C33 C331 H33C 109.5
H33A C331 H33C 109.5
H33B C331 H33C 109.5
C35 C351 H35A 109.5
C35 C351 H35B 109.5
H35A C351 H35B 109.5
C35 C351 H35C 109.5
H35A C351 H35C 109.5
H35B C351 H35C 109.5
C37 C371 H37A 109.5
C37 C371 H37B 109.5
H37A C371 H37B 109.5
C37 C371 H37C 109.5
H37A C371 H37C 109.5
H37B C371 H37C 109.5
C48 C410 H41D 109.5
C48 C410 H41E 109.5
H41D C410 H41E 109.5
C48 C410 H41F 109.5
H41D C410 H41F 109.5
H41E C410 H41F 109.5
C48 C411 H41A 109.5
C48 C411 H41B 109.5
H41A C411 H41B 109.5
C48 C411 H41C 109.5
H41A C411 H41C 109.5
H41B C411 H41C 109.5
C43 C431 H43A 109.5
C43 C431 H43B 109.5
H43A C431 H43B 109.5
C43 C431 H43C 109.5
H43A C431 H43C 109.5
H43B C431 H43C 109.5
C45 C451 H45A 109.5
C45 C451 H45B 109.5
H45A C451 H45B 109.5
C45 C451 H45C 109.5
H45A C451 H45C 109.5
H45B C451 H45C 109.5
C47 C471 H47A 109.5
C47 C471 H47B 109.5
H47A C471 H47B 109.5
C47 C471 H47C 109.5
H47A C471 H47C 109.5
H47B C471 H47C 109.5
C58 C510 H51A 109.5
C58 C510 H51B 109.5
H51A C510 H51B 109.5
C58 C510 H51C 109.5
H51A C510 H51C 109.5
H51B C510 H51C 109.5
C58 C511 H51D 109.5
C58 C511 H51E 109.5
H51D C511 H51E 109.5
C58 C511 H51F 109.5
H51D C511 H51F 109.5
H51E C511 H51F 109.5
C53 C531 H53A 109.5
C53 C531 H53B 109.5
H53A C531 H53B 109.5
C53 C531 H53C 109.5
H53A C531 H53C 109.5
H53B C531 H53C 109.5
C55 C551 H55A 109.5
C55 C551 H55B 109.5
H55A C551 H55B 109.5
C55 C551 H55C 109.5
H55A C551 H55C 109.5
H55B C551 H55C 109.5
C57 C571 H57A 109.5
C57 C571 H57B 109.5
H57A C571 H57B 109.5
C57 C571 H57C 109.5
H57A C571 H57C 109.5
H57B C571 H57C 109.5
C68 C610 H61D 109.5
C68 C610 H61E 109.5
H61D C610 H61E 109.5
C68 C610 H61F 109.5
H61D C610 H61F 109.5
H61E C610 H61F 109.5
C68 C611 H61A 109.5
C68 C611 H61B 109.5
H61A C611 H61B 109.5
C68 C611 H61C 109.5
H61A C611 H61C 109.5
H61B C611 H61C 109.5
C63 C631 H63A 109.5
C63 C631 H63B 109.5
H63A C631 H63B 109.5
C63 C631 H63C 109.5
H63A C631 H63C 109.5
H63B C631 H63C 109.5
C65 C651 H65A 109.5
C65 C651 H65B 109.5
H65A C651 H65B 109.5
C65 C651 H65C 109.5
H65A C651 H65C 109.5
H65B C651 H65C 109.5
C67 C671 H67A 109.5
C67 C671 H67B 109.5
H67A C671 H67B 109.5
C67 C671 H67C 109.5
H67A C671 H67C 109.5
H67B C671 H67C 109.5
C38 C39A H39A 109.5
C38 C39A H39B 109.5
H39A C39A H39B 109.5
C38 C39A H39C 109.5
H39A C39A H39C 109.5
H39B C39A H39C 109.5

loop_
_geom_bond_atom_site_label_1
_geom_bond_atom_site_label_2
_geom_bond_distance
U1 N3 2.188(7)
U1 N1 2.190(7)
U1 N2 2.237(7)
U1 S3 2.9040(19)
U1 S2 2.9119(19)
U1 S1 2.997(2)
U1 Na 3.838(3)
U2 N5 2.178(7)
U2 N6 2.200(7)
U2 N4 2.267(6)
U2 S2 2.873(2)
U2 S3 2.914(2)
U2 S1 2.970(2)
U2 Na 3.804(3)
Na S1 2.760(4)
Na N4 2.765(7)
Na N2 2.837(7)
Na C81 2.983(8)
Na S2 3.048(4)
Na C86 3.061(9)
Na C23 3.097(9)
Na C42 3.108(8)
S1 C71 1.752(12)
S2 C81 1.777(7)
S3 C91 1.808(9)
N1 C11 1.248(9)
N2 C21 1.276(9)
N3 C31 1.270(10)
N4 C41 1.252(9)
N5 C51 1.268(9)
N6 C61 1.268(9)
C11 C12 1.527(11)
C11 C18 1.578(11)
C12 C13 1.388(11)
C12 C17 1.391(11)
C13 C14 1.403(11)
C13 C131 1.505(11)
C14 C15 1.356(12)
C14 H14A 0.9500
C15 C16 1.398(12)
C15 C151 1.519(11)
C16 C17 1.388(11)
C16 H16A 0.9500
C17 C171 1.524(11)
C18 C111 1.498(13)
C18 C110 1.510(12)
C18 C19 1.541(12)
C19 H19A 0.9800
C19 H19B 0.9800
C19 H19C 0.9800
C21 C22 1.510(10)
C21 C28 1.527(10)
C22 C27 1.396(11)
C22 C23 1.406(11)
C23 C24 1.397(11)
C23 C231 1.529(11)
C24 C25 1.392(12)
C24 H24A 0.9500
C25 C26 1.352(12)
C25 C251 1.514(11)
C26 C27 1.391(11)
C26 H26A 0.9500
C27 C271 1.508(11)
C28 C211 1.526(10)
C28 C210 1.539(11)
C28 C29 1.540(10)
C29 H29A 0.9800
C29 H29B 0.9800
C29 H29C 0.9800
C31 C32 1.520(11)
C31 C38 1.564(11)
C32 C33 1.400(11)
C32 C37 1.402(11)
C33 C34 1.389(12)
C33 C331 1.502(11)
C34 C35 1.379(13)
C34 H34A 0.9500
C35 C36 1.400(13)
C35 C351 1.510(12)
C36 C37 1.388(11)
C36 H36A 0.9500
C37 C371 1.518(11)
C38 C310 1.517(11)
C38 C39A 1.536(13)
C38 C311 1.537(13)
C41 C42 1.516(11)
C41 C48 1.540(11)
C42 C43 1.412(11)
C42 C47 1.412(10)
C43 C44 1.351(11)
C43 C431 1.508(10)
C44 C45 1.398(11)
C44 H44A 0.9500
C45 C46 1.399(11)
C45 C451 1.516(12)
C46 C47 1.367(10)
C46 H46A 0.9500
C47 C471 1.509(11)
C48 C410 1.510(11)
C48 C411 1.526(12)
C48 C49 1.550(13)
C49 H49A 0.9800
C49 H49B 0.9800
C49 H49C 0.9800
C51 C52 1.510(10)
C51 C58 1.567(11)
C52 C53 1.387(11)
C52 C57 1.390(11)
C53 C54 1.399(12)
C53 C531 1.478(12)
C54 C55 1.398(13)
C54 H54A 0.9500
C55 C56 1.395(13)
C55 C551 1.548(12)
C56 C57 1.395(11)
C56 H56A 0.9500
C57 C571 1.511(11)
C58 C59 1.454(13)
C58 C511 1.515(13)
C58 C510 1.535(12)
C59 H59A 0.9800
C59 H59B 0.9800
C59 H59C 0.9800
C61 C62 1.520(11)
C61 C68 1.544(11)
C62 C63 1.397(11)
C62 C67 1.403(11)
C63 C64 1.376(12)
C63 C631 1.514(12)
C64 C65 1.390(13)
C64 H64A 0.9500
C65 C66 1.391(12)
C65 C651 1.502(12)
C66 C67 1.397(11)
C66 H66A 0.9500
C67 C671 1.474(11)
C68 C69 1.518(11)
C68 C611 1.522(11)
C68 C610 1.523(11)
C69 H69A 0.9800
C69 H69B 0.9800
C69 H69C 0.9800
C71 C72 1.349(18)
C71 C76 1.362(17)
C72 C73 1.420(15)
C72 H72A 0.9500
C73 C74 1.361(17)
C73 H73A 0.9500
C74 C75 1.333(17)
C74 H74A 0.9500
C75 C76 1.440(15)
C75 H75A 0.9500
C76 H76A 0.9500
C81 C86 1.381(10)
C81 C82 1.397(10)
C82 C83 1.386(10)
C82 H82A 0.9500
C83 C84 1.400(12)
C83 H83A 0.9500
C84 C85 1.352(11)
C84 H84A 0.9500
C85 C86 1.401(10)
C85 H85A 0.9500
C86 H86A 0.9500
C91 C92 1.347(12)
C91 C96 1.349(12)
C92 C93 1.425(13)
C92 H92A 0.9500
C93 C94 1.326(14)
C93 H93A 0.9500
C94 C95 1.329(13)
C94 H94A 0.9500
C95 C96 1.397(12)
C95 H95A 0.9500
C96 H96A 0.9500
C110 H11D 0.9800
C110 H11E 0.9800
C110 H11F 0.9800
C111 H11A 0.9800
C111 H11B 0.9800
C111 H11C 0.9800
C131 H13A 0.9800
C131 H13B 0.9800
C131 H13C 0.9800
C151 H15A 0.9800
C151 H15B 0.9800
C151 H15C 0.9800
C171 H17A 0.9800
C171 H17B 0.9800
C171 H17C 0.9800
C210 H21A 0.9800
C210 H21B 0.9800
C210 H21C 0.9800
C211 H21D 0.9800
C211 H21E 0.9800
C211 H21F 0.9800
C231 H23A 0.9800
C231 H23B 0.9800
C231 H23C 0.9800
C251 H25A 0.9800
C251 H25B 0.9800
C251 H25C 0.9800
C271 H27A 0.9800
C271 H27B 0.9800
C271 H27C 0.9800
C310 H31A 0.9800
C310 H31B 0.9800
C310 H31C 0.9800
C311 H31D 0.9800
C311 H31E 0.9800
C311 H31F 0.9800
C331 H33A 0.9800
C331 H33B 0.9800
C331 H33C 0.9800
C351 H35A 0.9800
C351 H35B 0.9800
C351 H35C 0.9800
C371 H37A 0.9800
C371 H37B 0.9800
C371 H37C 0.9800
C410 H41D 0.9800
C410 H41E 0.9800
C410 H41F 0.9800
C411 H41A 0.9800
C411 H41B 0.9800
C411 H41C 0.9800
C431 H43A 0.9800
C431 H43B 0.9800
C431 H43C 0.9800
C451 H45A 0.9800
C451 H45B 0.9800
C451 H45C 0.9800
C471 H47A 0.9800
C471 H47B 0.9800
C471 H47C 0.9800
C510 H51A 0.9800
C510 H51B 0.9800
C510 H51C 0.9800
C511 H51D 0.9800
C511 H51E 0.9800
C511 H51F 0.9800
C531 H53A 0.9800
C531 H53B 0.9800
C531 H53C 0.9800
C551 H55A 0.9800
C551 H55B 0.9800
C551 H55C 0.9800
C571 H57A 0.9800
C571 H57B 0.9800
C571 H57C 0.9800
C610 H61D 0.9800
C610 H61E 0.9800
C610 H61F 0.9800
C611 H61A 0.9800
C611 H61B 0.9800
C611 H61C 0.9800
C631 H63A 0.9800
C631 H63B 0.9800
C631 H63C 0.9800
C651 H65A 0.9800
C651 H65B 0.9800
C651 H65C 0.9800
C671 H67A 0.9800
C671 H67B 0.9800
C671 H67C 0.9800
C39A H39A 0.9800
C39A H39B 0.9800
C39A H39C 0.9800

loop_
_platon_squeeze_void_nr
_platon_squeeze_void_average_x
_platon_squeeze_void_average_y
_platon_squeeze_void_average_z
_platon_squeeze_void_volume
_platon_squeeze_void_count_electrons
_platon_squeeze_void_content
1 -0.033 0.000 0.000 458 62 ' '
2 0.133 0.708 0.821 10 1 ' '
3 0.139 0.097 0.409 7 0 ' '
4 0.345 0.836 0.333 20 2 ' '
5 0.343 0.852 0.571 9 1 ' '
6 0.430 0.111 0.485 7 1 ' '
7 0.569 0.889 0.515 7 1 ' '
8 0.654 0.164 0.667 20 2 ' '
9 0.657 0.148 0.429 9 1 ' '
10 0.867 0.292 0.179 10 1 ' '
11 0.861 0.903 0.591 7 0 ' '
